data_4507295
loop_
_publ_author_name
'Yan, Dongpeng'
'Patel, Bhavnita'
'Delori, Amit'
'Jones, William'
'Duan, Xue'

_publ_section_title
;
 The Formation of Hydrogen-Bond Facilitated Salts with Tunable Optical
 Properties: An Experimental and Theoretical Study of
 2,4,5-Triphenylimidazole
;
_journal_issue 1
_journal_name_full 'Crystal Growth &amp; Design'
_journal_page_first 333
_journal_paper_doi 10.1021/cg3014927
_journal_volume 13
_journal_year 2013
_chemical_formula_moiety '2(C21 H17 N2 1+), C4 F4 O4 2-, 2(H2 O)'
_chemical_formula_sum 'C46 H38 F4 N4 O6'
_chemical_formula_weight 818.80
_chemical_name_systematic
; 
 ? 
;
_space_group_IT_number 2
_symmetry_cell_setting triclinic
_symmetry_space_group_name_Hall '-P 1'
_symmetry_space_group_name_H-M 'P -1'
_atom_sites_solution_hydrogens geom
_atom_sites_solution_primary direct
_atom_sites_solution_secondary difmap
_audit_creation_method SHELXL-97
_cell_angle_alpha 109.500(1)
_cell_angle_beta 109.517(1)
_cell_angle_gamma 94.035(1)
_cell_formula_units_Z 1
_cell_length_a 8.6090(1)
_cell_length_b 10.7972(2)
_cell_length_c 12.1225(2)
_cell_measurement_reflns_used 9590
_cell_measurement_temperature 180(2)
_cell_measurement_theta_max 30.03
_cell_measurement_theta_min 1.00
_cell_volume 979.96(3)
_computing_cell_refinement 'HKL Scalepack (Otwinowski & Minor 1997)'
_computing_data_collection 'Collect (Nonius B.V. 1998)'
_computing_data_reduction
;
 HKL Denzo and Scalepack (Otwinowski & Minor 1997)
;
_computing_publication_material 'SHELXL-97 (Sheldrick 1997)'
_computing_structure_refinement 'SHELXL-97 (Sheldrick 1997)'
_computing_structure_solution 'SIR-92 (Altomare et al. 1994)'
_diffrn_ambient_temperature 180(2)
_diffrn_measured_fraction_theta_full 0.992
_diffrn_measured_fraction_theta_max 0.992
_diffrn_measurement_device_type 'Nonius Kappa CCD'
_diffrn_measurement_method 'Thin slice \w and \f scans'
_diffrn_radiation_source 'fine-focus sealed tube'
_diffrn_radiation_type MoK\a
_diffrn_radiation_wavelength 0.71073
_diffrn_reflns_av_R_equivalents 0.0437
_diffrn_reflns_av_sigmaI/netI 0.0515
_diffrn_reflns_limit_h_max 12
_diffrn_reflns_limit_h_min -12
_diffrn_reflns_limit_k_max 15
_diffrn_reflns_limit_k_min -15
_diffrn_reflns_limit_l_max 17
_diffrn_reflns_limit_l_min -17
_diffrn_reflns_number 19092
_diffrn_reflns_theta_full 30.09
_diffrn_reflns_theta_max 30.09
_diffrn_reflns_theta_min 3.59
_exptl_absorpt_coefficient_mu 0.105
_exptl_absorpt_correction_T_max 0.996
_exptl_absorpt_correction_T_min 0.900
_exptl_absorpt_correction_type multi-scan
_exptl_absorpt_process_details
;
multi-scan from symmetry-related measurements 
 Sortav (Blessing 1995)
;
_exptl_crystal_colour colourless
_exptl_crystal_density_diffrn 1.387
_exptl_crystal_density_method 'not measured'
_exptl_crystal_description block
_exptl_crystal_F_000 426
_exptl_crystal_size_max 0.23
_exptl_crystal_size_mid 0.21
_exptl_crystal_size_min 0.07
_refine_diff_density_max 0.231
_refine_diff_density_min -0.311
_refine_diff_density_rms 0.051
_refine_ls_extinction_method none
_refine_ls_goodness_of_fit_ref 1.031
_refine_ls_hydrogen_treatment mixed
_refine_ls_matrix_type full
_refine_ls_number_parameters 277
_refine_ls_number_reflns 5723
_refine_ls_number_restraints 0
_refine_ls_restrained_S_all 1.031
_refine_ls_R_factor_all 0.0836
_refine_ls_R_factor_gt 0.0481
_refine_ls_shift/su_max 0.000
_refine_ls_shift/su_mean 0.000
_refine_ls_structure_factor_coef Fsqd
_refine_ls_weighting_details 'calc w=1/[\s^2^(Fo^2^)+(0.0443P)^2^+0.2492P] where P=(Fo^2^+2Fc^2^)/3'
_refine_ls_weighting_scheme calc
_refine_ls_wR_factor_gt 0.1030
_refine_ls_wR_factor_ref 0.1176
_reflns_number_gt 3813
_reflns_number_total 5723
_reflns_threshold_expression >2sigma(I)
_cod_data_source_file cg3014927_si_002.cif
_cod_data_source_block
;
;
_cod_original_sg_symbol_H-M P-1
_cod_database_code 4507295

loop_
_symmetry_equiv_pos_as_xyz
'x, y, z'
'-x, -y, -z'

loop_
_atom_site_label
_atom_site_type_symbol
_atom_site_fract_x
_atom_site_fract_y
_atom_site_fract_z
_atom_site_U_iso_or_equiv
_atom_site_adp_type
_atom_site_occupancy
_atom_site_symmetry_multiplicity
_atom_site_calc_flag
_atom_site_refinement_flags
N1 N 0.19296(15) -0.60058(11) 0.06617(11) 0.0241(2) Uani 1 1 d .
H1A H 0.1632 -0.6878 0.0226 0.029 Uiso 1 1 calc R
N2 N 0.27677(14) -0.38868(11) 0.11806(10) 0.0243(2) Uani 1 1 d .
H2A H 0.3111 -0.3119 0.1144 0.029 Uiso 1 1 calc R
C1 C 0.0211(2) -0.77545(16) 0.35613(15) 0.0355(4) Uani 1 1 d .
H1 H -0.0205 -0.8305 0.3912 0.043 Uiso 1 1 calc R
C2 C -0.0236(2) -0.65239(16) 0.36802(15) 0.0339(3) Uani 1 1 d .
H2 H -0.0946 -0.6225 0.4127 0.041 Uiso 1 1 calc R
C3 C 0.03408(19) -0.57243(15) 0.31548(14) 0.0288(3) Uani 1 1 d .
H3 H 0.0025 -0.4882 0.3239 0.035 Uiso 1 1 calc R
C4 C 0.13871(17) -0.61566(13) 0.25014(13) 0.0239(3) Uani 1 1 d .
C5 C 0.1857(2) -0.73826(15) 0.24084(14) 0.0303(3) Uani 1 1 d .
H5 H 0.2589 -0.7676 0.1982 0.036 Uiso 1 1 calc R
C6 C 0.1267(2) -0.81787(16) 0.29305(15) 0.0358(4) Uani 1 1 d .
H6 H 0.1588 -0.9018 0.2855 0.043 Uiso 1 1 calc R
C7 C 0.19261(17) -0.53688(14) 0.18599(13) 0.0232(3) Uani 1 1 d .
C8 C 0.24704(17) -0.40240(14) 0.21972(13) 0.0236(3) Uani 1 1 d .
C9 C 0.3425(2) -0.07474(16) 0.56580(15) 0.0376(4) Uani 1 1 d .
H9 H 0.3630 -0.0022 0.6431 0.045 Uiso 1 1 calc R
C10 C 0.3800(2) -0.19676(16) 0.56620(14) 0.0352(4) Uani 1 1 d .
H10 H 0.4267 -0.2081 0.6443 0.042 Uiso 1 1 calc R
C11 C 0.35018(19) -0.30284(16) 0.45373(14) 0.0308(3) Uani 1 1 d .
H11 H 0.3777 -0.3861 0.4553 0.037 Uiso 1 1 calc R
C12 C 0.27994(17) -0.28836(14) 0.33795(13) 0.0246(3) Uani 1 1 d .
C13 C 0.2436(2) -0.16462(15) 0.33844(14) 0.0340(4) Uani 1 1 d .
H13 H 0.1972 -0.1524 0.2608 0.041 Uiso 1 1 calc R
C14 C 0.2750(2) -0.05910(17) 0.45180(16) 0.0426(4) Uani 1 1 d .
H14 H 0.2497 0.0249 0.4511 0.051 Uiso 1 1 calc R
C15 C 0.24541(17) -0.50979(14) 0.02644(13) 0.0230(3) Uani 1 1 d .
C16 C 0.26888(17) -0.54059(14) -0.09345(13) 0.0245(3) Uani 1 1 d .
C17 C 0.35198(18) -0.44178(15) -0.11637(14) 0.0276(3) Uani 1 1 d .
H17 H 0.3924 -0.3529 -0.0545 0.033 Uiso 1 1 calc R
C18 C 0.37542(19) -0.47363(16) -0.22947(14) 0.0306(3) Uani 1 1 d .
H18 H 0.4317 -0.4061 -0.2449 0.037 Uiso 1 1 calc R
C19 C 0.3179(2) -0.60244(16) -0.32010(14) 0.0324(3) Uani 1 1 d .
H19 H 0.3342 -0.6235 -0.3975 0.039 Uiso 1 1 calc R
C20 C 0.2367(2) -0.70058(16) -0.29731(15) 0.0377(4) Uani 1 1 d .
H20 H 0.1973 -0.7894 -0.3593 0.045 Uiso 1 1 calc R
C21 C 0.2121(2) -0.67051(15) -0.18474(14) 0.0332(3) Uani 1 1 d .
H21 H 0.1563 -0.7387 -0.1698 0.040 Uiso 1 1 calc R
C22 C 0.36458(18) -0.06766(14) 0.08055(13) 0.0254(3) Uani 1 1 d .
O1 O 0.22204(14) -0.04159(12) 0.04966(12) 0.0419(3) Uani 1 1 d .
O2 O 0.41484(14) -0.15584(10) 0.11889(10) 0.0333(3) Uani 1 1 d .
C23 C 0.49918(18) 0.02309(13) 0.06669(13) 0.0245(3) Uani 1 1 d .
F1 F 0.47197(13) 0.15089(8) 0.09642(9) 0.0415(3) Uani 1 1 d .
F2 F 0.65501(11) 0.03110(10) 0.14768(8) 0.0427(3) Uani 1 1 d .
O1W O -0.06726(15) -0.13396(10) 0.06504(10) 0.0301(2) Uani 1 1 d .
H1W H 0.026(3) -0.1142(19) 0.0605(18) 0.045 Uiso 1 1 d .
H2W H -0.128(2) -0.0745(19) 0.0426(18) 0.045 Uiso 1 1 d .

loop_
_atom_site_aniso_label
_atom_site_aniso_U_11
_atom_site_aniso_U_22
_atom_site_aniso_U_33
_atom_site_aniso_U_23
_atom_site_aniso_U_13
_atom_site_aniso_U_12
N1 0.0287(6) 0.0211(6) 0.0244(6) 0.0087(5) 0.0127(5) 0.0026(5)
N2 0.0291(6) 0.0230(6) 0.0223(6) 0.0099(5) 0.0110(5) 0.0019(5)
C1 0.0435(9) 0.0352(8) 0.0294(8) 0.0167(7) 0.0134(7) -0.0032(7)
C2 0.0331(8) 0.0437(9) 0.0326(8) 0.0184(7) 0.0181(7) 0.0060(7)
C3 0.0305(7) 0.0307(8) 0.0313(8) 0.0151(6) 0.0153(6) 0.0080(6)
C4 0.0259(7) 0.0243(7) 0.0231(7) 0.0100(6) 0.0105(6) 0.0032(6)
C5 0.0391(8) 0.0293(7) 0.0292(8) 0.0139(6) 0.0174(7) 0.0105(6)
C6 0.0531(10) 0.0259(7) 0.0321(8) 0.0144(7) 0.0173(8) 0.0087(7)
C7 0.0249(7) 0.0248(7) 0.0232(7) 0.0110(6) 0.0112(6) 0.0064(5)
C8 0.0255(7) 0.0264(7) 0.0215(7) 0.0109(6) 0.0104(6) 0.0053(6)
C9 0.0522(10) 0.0318(8) 0.0250(8) 0.0053(7) 0.0159(7) 0.0062(7)
C10 0.0428(9) 0.0405(9) 0.0224(7) 0.0134(7) 0.0114(7) 0.0074(7)
C11 0.0363(8) 0.0306(8) 0.0269(7) 0.0128(6) 0.0117(6) 0.0082(6)
C12 0.0259(7) 0.0255(7) 0.0230(7) 0.0086(6) 0.0111(6) 0.0037(6)
C13 0.0501(10) 0.0297(8) 0.0239(7) 0.0118(6) 0.0140(7) 0.0107(7)
C14 0.0681(12) 0.0298(8) 0.0319(9) 0.0116(7) 0.0204(9) 0.0168(8)
C15 0.0237(6) 0.0241(7) 0.0220(7) 0.0093(6) 0.0094(5) 0.0030(5)
C16 0.0256(7) 0.0273(7) 0.0225(7) 0.0109(6) 0.0098(6) 0.0059(6)
C17 0.0295(7) 0.0282(7) 0.0260(7) 0.0104(6) 0.0121(6) 0.0034(6)
C18 0.0291(7) 0.0378(8) 0.0300(8) 0.0158(7) 0.0147(6) 0.0046(6)
C19 0.0357(8) 0.0412(9) 0.0256(7) 0.0132(7) 0.0170(7) 0.0111(7)
C20 0.0531(10) 0.0283(8) 0.0297(8) 0.0045(7) 0.0202(8) 0.0063(7)
C21 0.0468(9) 0.0267(7) 0.0281(8) 0.0092(6) 0.0186(7) 0.0027(7)
C22 0.0321(7) 0.0223(7) 0.0236(7) 0.0065(6) 0.0157(6) 0.0012(6)
O1 0.0326(6) 0.0451(7) 0.0665(8) 0.0324(6) 0.0292(6) 0.0113(5)
O2 0.0435(6) 0.0282(5) 0.0358(6) 0.0176(5) 0.0192(5) 0.0055(5)
C23 0.0282(7) 0.0212(6) 0.0245(7) 0.0069(6) 0.0127(6) 0.0020(5)
F1 0.0648(6) 0.0187(4) 0.0526(6) 0.0079(4) 0.0428(5) 0.0049(4)
F2 0.0297(5) 0.0634(7) 0.0291(5) 0.0195(5) 0.0054(4) -0.0061(4)
O1W 0.0298(5) 0.0261(5) 0.0371(6) 0.0132(5) 0.0153(5) 0.0033(4)

loop_
_atom_type_symbol
_atom_type_description
_atom_type_scat_dispersion_real
_atom_type_scat_dispersion_imag
_atom_type_scat_source
C C 0.0033 0.0016 'International Tables Vol C Tables 4.2.6.8 and 6.1.1.4'
H H 0.0000 0.0000 'International Tables Vol C Tables 4.2.6.8 and 6.1.1.4'
N N 0.0061 0.0033 'International Tables Vol C Tables 4.2.6.8 and 6.1.1.4'
O O 0.0106 0.0060 'International Tables Vol C Tables 4.2.6.8 and 6.1.1.4'
F F 0.0171 0.0103 'International Tables Vol C Tables 4.2.6.8 and 6.1.1.4'

loop_
_geom_angle_atom_site_label_1
_geom_angle_atom_site_label_2
_geom_angle_atom_site_label_3
_geom_angle
_geom_angle_site_symmetry_1
_geom_angle_site_symmetry_3
C15 N1 C7 109.93(11) . .
C15 N1 H1A 125.0 . .
C7 N1 H1A 125.0 . .
C15 N2 C8 109.86(11) . .
C15 N2 H2A 125.1 . .
C8 N2 H2A 125.1 . .
C6 C1 C2 119.69(14) . .
C6 C1 H1 120.2 . .
C2 C1 H1 120.2 . .
C3 C2 C1 120.62(14) . .
C3 C2 H2 119.7 . .
C1 C2 H2 119.7 . .
C2 C3 C4 119.91(14) . .
C2 C3 H3 120.0 . .
C4 C3 H3 120.0 . .
C5 C4 C3 119.04(13) . .
C5 C4 C7 119.88(12) . .
C3 C4 C7 121.01(12) . .
C6 C5 C4 120.67(14) . .
C6 C5 H5 119.7 . .
C4 C5 H5 119.7 . .
C1 C6 C5 120.05(15) . .
C1 C6 H6 120.0 . .
C5 C6 H6 120.0 . .
C8 C7 N1 106.66(11) . .
C8 C7 C4 133.09(13) . .
N1 C7 C4 120.25(12) . .
C7 C8 N2 106.32(12) . .
C7 C8 C12 130.75(12) . .
N2 C8 C12 122.86(12) . .
C10 C9 C14 119.30(15) . .
C10 C9 H9 120.3 . .
C14 C9 H9 120.3 . .
C9 C10 C11 120.55(14) . .
C9 C10 H10 119.7 . .
C11 C10 H10 119.7 . .
C10 C11 C12 120.51(14) . .
C10 C11 H11 119.7 . .
C12 C11 H11 119.7 . .
C13 C12 C11 118.56(13) . .
C13 C12 C8 121.70(13) . .
C11 C12 C8 119.73(13) . .
C14 C13 C12 120.29(14) . .
C14 C13 H13 119.9 . .
C12 C13 H13 119.9 . .
C9 C14 C13 120.78(15) . .
C9 C14 H14 119.6 . .
C13 C14 H14 119.6 . .
N1 C15 N2 107.20(11) . .
N1 C15 C16 125.35(12) . .
N2 C15 C16 127.41(12) . .
C21 C16 C17 119.21(13) . .
C21 C16 C15 119.96(12) . .
C17 C16 C15 120.81(13) . .
C18 C17 C16 119.87(14) . .
C18 C17 H17 120.1 . .
C16 C17 H17 120.1 . .
C19 C18 C17 120.74(14) . .
C19 C18 H18 119.6 . .
C17 C18 H18 119.6 . .
C18 C19 C20 119.51(13) . .
C18 C19 H19 120.2 . .
C20 C19 H19 120.2 . .
C19 C20 C21 120.54(15) . .
C19 C20 H20 119.7 . .
C21 C20 H20 119.7 . .
C20 C21 C16 120.13(14) . .
C20 C21 H21 119.9 . .
C16 C21 H21 119.9 . .
O2 C22 O1 129.82(13) . .
O2 C22 C23 115.38(12) . .
O1 C22 C23 114.79(12) . .
F2 C23 F1 106.34(11) . .
F2 C23 C23 107.91(14) . 2_655
F1 C23 C23 106.92(13) . 2_655
F2 C23 C22 111.10(11) . .
F1 C23 C22 110.19(11) . .
C23 C23 C22 114.01(14) 2_655 .
H1W O1W H2W 105.4(17) . .

loop_
_geom_bond_atom_site_label_1
_geom_bond_atom_site_label_2
_geom_bond_distance
_geom_bond_site_symmetry_2
N1 C15 1.3399(17) .
N1 C7 1.3853(17) .
N1 H1A 0.8800 .
N2 C15 1.3404(17) .
N2 C8 1.3904(17) .
N2 H2A 0.8800 .
C1 C6 1.382(2) .
C1 C2 1.384(2) .
C1 H1 0.9500 .
C2 C3 1.384(2) .
C2 H2 0.9500 .
C3 C4 1.3949(19) .
C3 H3 0.9500 .
C4 C5 1.3908(19) .
C4 C7 1.4734(18) .
C5 C6 1.383(2) .
C5 H5 0.9500 .
C6 H6 0.9500 .
C7 C8 1.3693(19) .
C8 C12 1.4669(19) .
C9 C10 1.379(2) .
C9 C14 1.382(2) .
C9 H9 0.9500 .
C10 C11 1.385(2) .
C10 H10 0.9500 .
C11 C12 1.397(2) .
C11 H11 0.9500 .
C12 C13 1.392(2) .
C13 C14 1.387(2) .
C13 H13 0.9500 .
C14 H14 0.9500 .
C15 C16 1.4651(19) .
C16 C21 1.392(2) .
C16 C17 1.3967(19) .
C17 C18 1.385(2) .
C17 H17 0.9500 .
C18 C19 1.381(2) .
C18 H18 0.9500 .
C19 C20 1.382(2) .
C19 H19 0.9500 .
C20 C21 1.385(2) .
C20 H20 0.9500 .
C21 H21 0.9500 .
C22 O2 1.2364(17) .
C22 O1 1.2399(18) .
C22 C23 1.5528(19) .
C23 F2 1.3484(17) .
C23 F1 1.3633(16) .
C23 C23 1.530(3) 2_655
O1W H1W 0.84(2) .
O1W H2W 0.91(2) .
